data_2019229
loop_
_publ_author_name
'Thomas, Lynne H.'
'Adam, Martin S.'
'O'Neill, Andrew'
'Wilson, Chick C.'

_publ_section_title
;
 Utilizing proton transfer to produce molecular salts in bromanilic acid
 substituted-pyridine molecular complexes -- predictable synthons?
;
_journal_coeditor_code FM3015
_journal_issue 11
_journal_name_full 'Acta Crystallographica Section C'
_journal_page_first 1279
_journal_page_last 1288
_journal_paper_doi 10.1107/S0108270113029533
_journal_volume 69
_journal_year 2013
_chemical_formula_iupac 'C7 H10 N + , C6 H Br2 O4 -'
_chemical_formula_moiety 'C7 H10 N +, C6 H Br2 O4 -'
_chemical_formula_sum 'C13 H11 Br2 N O4'
_chemical_formula_weight 405.05
_chemical_name_common
;
2,5-Lutidinium bromanilate
;
_chemical_name_systematic
;
2,5-Dimethylpyridinium bromanilate
;
_space_group_IT_number 14
_symmetry_cell_setting monoclinic
_symmetry_space_group_name_Hall '-P 2ybc'
_symmetry_space_group_name_H-M 'P 1 21/c 1'
_atom_sites_solution_hydrogens geom
_atom_sites_solution_primary direct
_atom_sites_solution_secondary difmap
_audit_creation_method 'WinGX routine CIF_UPDATE'
_cell_angle_alpha 90
_cell_angle_beta 94.269(3)
_cell_angle_gamma 90
_cell_formula_units_Z 4
_cell_length_a 7.7357(4)
_cell_length_b 11.1416(6)
_cell_length_c 15.8011(9)
_cell_measurement_temperature 100(2)
_cell_volume 1358.09(13)
_computing_cell_refinement 'APEX2 (Bruker, 2009)'
_computing_data_collection 'APEX2 (Bruker, 2009)'
_computing_data_reduction 'APEX2 (Bruker, 2009)'
_computing_structure_refinement 'SHELXL97 (Sheldrick, 2008)'
_computing_structure_solution 'SHELXS97 (Sheldrick, 2008)'
_diffrn_ambient_temperature 100(2)
_diffrn_measured_fraction_theta_full 1
_diffrn_measured_fraction_theta_max 0.984
_diffrn_measurement_device_type 'Bruker APEXII CCD area-detector'
_diffrn_measurement_method 'CCD; rotation images'
_diffrn_radiation_monochromator graphite
_diffrn_radiation_type MoK\a
_diffrn_radiation_wavelength 0.71073
_diffrn_reflns_av_R_equivalents 0.0582
_diffrn_reflns_limit_h_max 14
_diffrn_reflns_limit_h_min -14
_diffrn_reflns_limit_k_max 20
_diffrn_reflns_limit_k_min -20
_diffrn_reflns_limit_l_max 29
_diffrn_reflns_limit_l_min -28
_diffrn_reflns_number 38096
_diffrn_reflns_theta_full 32.5
_diffrn_reflns_theta_max 42.11
_diffrn_reflns_theta_min 2.24
_exptl_absorpt_coefficient_mu 5.981
_exptl_absorpt_correction_T_max 1.0000
_exptl_absorpt_correction_T_min 0.403909
_exptl_absorpt_correction_type multi-scan
_exptl_absorpt_process_details '(SADABS; Blessing, 1995)'
_exptl_crystal_colour purple
_exptl_crystal_density_diffrn 1.981
_exptl_crystal_density_method 'not measured'
_exptl_crystal_description block
_exptl_crystal_F_000 792
_exptl_crystal_size_max 0.35
_exptl_crystal_size_mid 0.25
_exptl_crystal_size_min 0.15
_refine_diff_density_max 1.343
_refine_diff_density_min -1.291
_refine_ls_extinction_method none
_refine_ls_goodness_of_fit_ref 1.025
_refine_ls_hydrogen_treatment constr
_refine_ls_matrix_type full
_refine_ls_number_parameters 184
_refine_ls_number_reflns 9404
_refine_ls_number_restraints 0
_refine_ls_restrained_S_all 1.025
_refine_ls_R_factor_all 0.0913
_refine_ls_R_factor_gt 0.0432
_refine_ls_shift/su_max 0.001
_refine_ls_shift/su_mean 0
_refine_ls_structure_factor_coef Fsqd
_refine_ls_weighting_details 'calc w = 1/[\s^2^(Fo^2^)+(0.0448P)^2^+0.0632P] where P = (Fo^2^+2Fc^2^)/3'
_refine_ls_weighting_scheme calc
_refine_ls_wR_factor_ref 0.1013
_reflns_number_gt 6083
_reflns_number_total 9404
_reflns_threshold_expression I>2\s(I)
_cod_data_source_file fm3015.cif
_cod_data_source_block ba25lut_100k_11aug_0m
_cod_database_code 2019229

loop_
_symmetry_equiv_pos_as_xyz
'x, y, z'
'-x, y+1/2, -z+1/2'
'-x, -y, -z'
'x, -y-1/2, z-1/2'

loop_
_atom_site_type_symbol
_atom_site_label
_atom_site_fract_x
_atom_site_fract_y
_atom_site_fract_z
_atom_site_U_iso_or_equiv
_atom_site_adp_type
_atom_site_calc_flag
_atom_site_refinement_flags
_atom_site_occupancy
Br Br1 0.47843(2) 0.233106(16) 0.109383(11) 0.01484(4) Uani d . 1
Br Br2 0.31634(2) -0.007081(16) -0.274211(11) 0.01501(4) Uani d . 1
C C3 0.2818(2) 0.10008(15) -0.01690(11) 0.0119(3) Uani d . 1
C C6 0.5275(2) 0.11978(14) -0.14671(11) 0.0123(3) Uani d . 1
O O1 0.09913(16) -0.00774(12) -0.12129(9) 0.0173(3) Uani d . 1
H H1 0.0473 -0.01 -0.0779 0.026 Uiso calc R 1
C C4 0.4370(2) 0.16251(15) 0.00124(11) 0.0122(3) Uani d . 1
N N1 0.96656(18) 0.26704(13) -0.16218(11) 0.0155(3) Uani d . 1
H H1A 0.8804 0.2191 -0.1584 0.019 Uiso calc R 1
O O3 0.70419(18) 0.22877(14) -0.04465(10) 0.0258(3) Uani d . 1
O O2 0.16434(16) 0.08351(13) 0.03197(9) 0.0195(3) Uani d . 1
C C1 0.3631(2) 0.05998(14) -0.16580(10) 0.0117(3) Uani d . 1
C C2 0.24886(19) 0.04840(14) -0.10558(11) 0.0117(3) Uani d . 1
C C5 0.5638(2) 0.17603(16) -0.05714(11) 0.0141(3) Uani d . 1
O O4 0.63921(16) 0.12894(12) -0.19711(9) 0.0187(3) Uani d . 1
C C7 1.0291(2) 0.28251(16) -0.23903(12) 0.0156(3) Uani d . 1
C C8 1.1653(2) 0.36261(16) -0.24409(13) 0.0177(3) Uani d . 1
H H8 1.2113 0.3762 -0.296 0.021 Uiso calc R 1
C C10 1.1676(2) 0.40233(16) -0.09342(12) 0.0165(3) Uani d . 1
C C11 1.0320(2) 0.32284(16) -0.09082(12) 0.0162(3) Uani d . 1
H H11 0.9849 0.3073 -0.0395 0.019 Uiso calc R 1
C C12 0.9487(3) 0.21602(18) -0.31284(13) 0.0212(4) Uani d . 1
H H12A 0.9596 0.1313 -0.3026 0.032 Uiso calc R 1
H H12B 1.0061 0.2367 -0.3626 0.032 Uiso calc R 1
H H12C 0.8282 0.2369 -0.3212 0.032 Uiso calc R 1
C C13 1.2407(3) 0.46639(19) -0.01483(14) 0.0233(4) Uani d . 1
H H13A 1.1682 0.4516 0.0308 0.035 Uiso calc R 1
H H13B 1.245 0.5511 -0.0258 0.035 Uiso calc R 1
H H13C 1.3556 0.4373 0.0006 0.035 Uiso calc R 1
C C9 1.2329(2) 0.42230(17) -0.17244(12) 0.0173(3) Uani d . 1
H H9 1.3231 0.4766 -0.1768 0.021 Uiso calc R 1

loop_
_atom_site_aniso_label
_atom_site_aniso_U_11
_atom_site_aniso_U_22
_atom_site_aniso_U_33
_atom_site_aniso_U_12
_atom_site_aniso_U_13
_atom_site_aniso_U_23
Br1 0.01520(7) 0.01706(8) 0.01267(8) -0.00345(6) 0.00383(5) -0.00279(6)
Br2 0.01336(7) 0.02117(9) 0.01085(8) -0.00387(6) 0.00315(5) -0.00109(6)
C3 0.0101(6) 0.0137(7) 0.0126(7) -0.0014(5) 0.0046(5) -0.0004(5)
C6 0.0107(6) 0.0128(7) 0.0139(7) -0.0009(5) 0.0047(5) -0.0004(5)
O1 0.0122(5) 0.0264(7) 0.0141(6) -0.0088(5) 0.0056(4) -0.0027(5)
C4 0.0106(6) 0.0134(7) 0.0130(7) -0.0015(5) 0.0033(5) -0.0013(5)
N1 0.0104(5) 0.0156(6) 0.0206(7) -0.0011(5) 0.0030(5) 0.0043(5)
O3 0.0161(6) 0.0394(8) 0.0232(7) -0.0155(6) 0.0089(5) -0.0115(6)
O2 0.0149(5) 0.0284(7) 0.0164(6) -0.0087(5) 0.0086(4) -0.0036(5)
C1 0.0102(6) 0.0125(7) 0.0126(7) -0.0016(5) 0.0034(5) -0.0008(5)
C2 0.0089(6) 0.0122(7) 0.0144(7) -0.0015(5) 0.0037(5) 0.0007(5)
C5 0.0112(6) 0.0163(7) 0.0154(8) -0.0030(5) 0.0049(5) -0.0018(6)
O4 0.0137(5) 0.0258(7) 0.0179(6) -0.0056(5) 0.0098(4) -0.0045(5)
C7 0.0117(6) 0.0160(7) 0.0195(8) 0.0045(5) 0.0048(6) 0.0026(6)
C8 0.0133(7) 0.0199(8) 0.0211(9) 0.0024(6) 0.0094(6) 0.0057(7)
C10 0.0098(6) 0.0179(8) 0.0220(9) 0.0013(6) 0.0013(6) 0.0051(6)
C11 0.0118(6) 0.0193(8) 0.0178(8) -0.0002(6) 0.0033(6) 0.0051(6)
C12 0.0208(8) 0.0214(9) 0.0216(9) 0.0021(7) 0.0040(7) -0.0025(7)
C13 0.0202(8) 0.0280(10) 0.0214(9) -0.0036(7) -0.0010(7) 0.0036(8)
C9 0.0111(6) 0.0178(8) 0.0236(9) -0.0003(6) 0.0043(6) 0.0054(6)

loop_
_atom_type_symbol
_atom_type_description
_atom_type_scat_dispersion_real
_atom_type_scat_dispersion_imag
_atom_type_scat_source
C C 0.0033 0.0016 'International Tables Vol C Tables 4.2.6.8 and 6.1.1.4'
H H 0 0 'International Tables Vol C Tables 4.2.6.8 and 6.1.1.4'
Br Br -0.2901 2.4595 'International Tables Vol C Tables 4.2.6.8 and 6.1.1.4'
N N 0.0061 0.0033 'International Tables Vol C Tables 4.2.6.8 and 6.1.1.4'
O O 0.0106 0.006 'International Tables Vol C Tables 4.2.6.8 and 6.1.1.4'

loop_
_geom_angle_atom_site_label_1
_geom_angle_atom_site_label_2
_geom_angle_atom_site_label_3
_geom_angle
O2 C3 C4 126.84(16)
O2 C3 C2 115.73(14)
C4 C3 C2 117.41(14)
O4 C6 C1 123.74(16)
O4 C6 C5 118.11(14)
C1 C6 C5 118.15(13)
C2 O1 H1 109.5
C3 C4 C5 123.35(15)
C3 C4 Br1 118.58(12)
C5 C4 Br1 118.07(12)
C7 N1 C11 123.63(15)
C7 N1 H1A 118.2
C11 N1 H1A 118.2
C2 C1 C6 120.49(15)
C2 C1 Br2 120.78(12)
C6 C1 Br2 118.67(11)
O1 C2 C1 121.46(15)
O1 C2 C3 115.90(13)
C1 C2 C3 122.63(14)
O3 C5 C4 126.44(16)
O3 C5 C6 115.69(14)
C4 C5 C6 117.88(14)
N1 C7 C8 117.26(17)
N1 C7 C12 119.15(16)
C8 C7 C12 123.59(17)
C9 C8 C7 120.33(17)
C9 C8 H8 119.8
C7 C8 H8 119.8
C11 C10 C9 117.11(17)
C11 C10 C13 121.42(17)
C9 C10 C13 121.47(16)
N1 C11 C10 120.66(16)
N1 C11 H11 119.7
C10 C11 H11 119.7
C7 C12 H12A 109.5
C7 C12 H12B 109.5
H12A C12 H12B 109.5
C7 C12 H12C 109.5
H12A C12 H12C 109.5
H12B C12 H12C 109.5
C10 C13 H13A 109.5
C10 C13 H13B 109.5
H13A C13 H13B 109.5
C10 C13 H13C 109.5
H13A C13 H13C 109.5
H13B C13 H13C 109.5
C8 C9 C10 120.99(16)
C8 C9 H9 119.5
C10 C9 H9 119.5

loop_
_geom_bond_atom_site_label_1
_geom_bond_atom_site_label_2
_geom_bond_distance
Br1 C4 1.8868(17)
Br2 C1 1.8792(17)
C3 O2 1.2495(19)
C3 C4 1.398(2)
C3 C2 1.519(2)
C6 O4 1.2224(19)
C6 C1 1.447(2)
C6 C5 1.554(2)
O1 C2 1.3235(19)
O1 H1 0.82
C4 C5 1.403(2)
N1 C7 1.351(2)
N1 C11 1.352(2)
N1 H1A 0.86
O3 C5 1.238(2)
C1 C2 1.352(2)
C7 C8 1.387(2)
C7 C12 1.479(3)
C8 C9 1.382(3)
C8 H8 0.93
C10 C11 1.376(2)
C10 C9 1.399(3)
C10 C13 1.506(3)
C11 H11 0.93
C12 H12A 0.96
C12 H12B 0.96
C12 H12C 0.96
C13 H13A 0.96
C13 H13B 0.96
C13 H13C 0.96
C9 H9 0.93

loop_
_geom_hbond_atom_site_label_D
_geom_hbond_atom_site_label_H
_geom_hbond_atom_site_label_A
_geom_hbond_site_symmetry_A
_geom_hbond_distance_DH
_geom_hbond_distance_HA
_geom_hbond_distance_DA
_geom_hbond_angle_DHA
O1 H1 O2 3 0.82 2.01 2.6994(17) 140.8
O1 H1 O2 . 0.82 2.16 2.6403(19) 117
N1 H1A O4 . 0.86 2.17 2.9794(19) 157.6
N1 H1A O3 . 0.86 2.34 2.883(2) 121.6

loop_
_geom_torsion_atom_site_label_1
_geom_torsion_atom_site_label_2
_geom_torsion_atom_site_label_3
_geom_torsion_atom_site_label_4
_geom_torsion
O2 C3 C4 C5 179.27(17)
C2 C3 C4 C5 -2.0(2)
O2 C3 C4 Br1 -1.1(2)
C2 C3 C4 Br1 177.66(11)
O4 C6 C1 C2 176.91(17)
C5 C6 C1 C2 -3.3(2)
O4 C6 C1 Br2 -0.4(2)
C5 C6 C1 Br2 179.37(12)
C6 C1 C2 O1 -178.85(15)
Br2 C1 C2 O1 -1.6(2)
C6 C1 C2 C3 2.2(2)
Br2 C1 C2 C3 179.44(12)
O2 C3 C2 O1 0.4(2)
C4 C3 C2 O1 -178.49(15)
O2 C3 C2 C1 179.37(16)
C4 C3 C2 C1 0.5(2)
C3 C4 C5 O3 -179.05(18)
Br1 C4 C5 O3 1.3(3)
C3 C4 C5 C6 0.8(3)
Br1 C4 C5 C6 -178.86(12)
O4 C6 C5 O3 1.5(3)
C1 C6 C5 O3 -178.24(16)
O4 C6 C5 C4 -178.34(16)
C1 C6 C5 C4 1.9(2)
C11 N1 C7 C8 -1.6(2)
C11 N1 C7 C12 179.42(16)
N1 C7 C8 C9 0.5(2)
C12 C7 C8 C9 179.45(17)
C7 N1 C11 C10 1.3(3)
C9 C10 C11 N1 0.1(3)
C13 C10 C11 N1 179.28(16)
C7 C8 C9 C10 0.8(3)
C11 C10 C9 C8 -1.2(3)
C13 C10 C9 C8 179.70(17)
